data_7064115
loop_
_publ_author_name
'Golfarb-Abramov, Vladislav O.'
'Kazennova, Anastasia V.'
'Basanova, Elizaveta I.'
'Serova, Olga A.'
'Bormotov, Nikolai I.'
'Shishkina, Larisa N.'
'Krasnov, Vyacheslav I.'
'Polovyanenko, Dmitriy N.'
'Moskalev, Ivan A.'
'Fedorov, Alexey Yu.'
'Arkhipov, Sergey G.'
'Ilyina, Margarita G.'
'Borisevich, Sophia S.'
'Yarovaya, Olga I.'
'Nikitina, Polina A.'

_publ_section_title
;
 Synthesis, structure investigation and evaluation of anti-orthopoxvirus
 activities of 2-(2-arylethenyl)imidazoles
;
_journal_issue 45
_journal_name_full 'New Journal of Chemistry'
_journal_page_first 19699
_journal_page_last 19717
_journal_paper_doi 10.1039/D5NJ03203B
_journal_volume 49
_journal_year 2025
_chemical_formula_moiety 'C14 H16 N2 O, H2 O'
_chemical_formula_sum 'C14 H18 N2 O2'
_chemical_formula_weight 246.30
_chemical_melting_point 446.0(10)
_chemical_name_systematic 1,4,5-Trimethyl-2-((E)-2-phenylethenyl)-1H-imidazole
_space_group_crystal_system monoclinic
_space_group_IT_number 15
_space_group_name_Hall '-C 2yc'
_space_group_name_H-M_alt 'C 1 2/c 1'
_atom_sites_solution_hydrogens mixed
_audit_creation_date 2025-05-27
_audit_creation_method
;
Olex2 1.5
(compiled 2022.04.07 svn.rca3783a0 for OlexSys, GUI svn.r6498)
;
_audit_update_record
;
2025-07-03 deposited with the CCDC.	2025-10-20 downloaded from the CCDC.
;
_cell_angle_alpha 90
_cell_angle_beta 97.339(17)
_cell_angle_gamma 90
_cell_formula_units_Z 8
_cell_length_a 13.398(2)
_cell_length_b 9.5481(13)
_cell_length_c 20.887(4)
_cell_measurement_reflns_used 611
_cell_measurement_temperature 293(2)
_cell_measurement_theta_max 32.2040
_cell_measurement_theta_min 2.7610
_cell_volume 2650.1(7)
_computing_cell_refinement 'CrysAlisPro 1.171.43.143a (Rigaku OD, 2024)'
_computing_data_collection 'CrysAlisPro 1.171.43.143a (Rigaku OD, 2024) (IMPORT)'
_computing_data_reduction 'CrysAlisPro 1.171.43.143a (Rigaku OD, 2024)'
_computing_molecular_graphics 'Olex2 1.5 (Dolomanov et al., 2009)'
_computing_publication_material 'Olex2 1.5 (Dolomanov et al., 2009)'
_computing_structure_refinement 'SHELXL 2017/1 (Sheldrick, 2015)'
_diffrn_ambient_temperature 293(2)
_diffrn_detector 'Hybrid Pixel Array Detector'
_diffrn_detector_area_resol_mean 5.8140
_diffrn_measured_fraction_theta_full 0.977
_diffrn_measured_fraction_theta_max 0.977
_diffrn_measurement_details
;
List of Runs (angles in degrees, time in seconds):

  # Type    Start    End  Width  t~exp~   \w     \q     \k     \f   Frames
#--------------------------------------------------------------------------
  1  \w     40.00  55.00   0.50   55.00    --   25.00 -72.00 215.00   30
  2  \w    -65.00  54.50   0.50   55.00    --   25.00 -72.00 305.00  239
  3  \w    -65.00  55.00   0.50   55.00    --   25.00 -72.00 125.00  240
;
_diffrn_measurement_device 'abstract diffractometer'
_diffrn_measurement_device_type 'esperanto-CrysAlisPro-abstract goniometer imported esperanto images'
_diffrn_measurement_method '\w scans'
_diffrn_orient_matrix_type 'CrysAlisPro convention (1999,Acta A55,543-557)'
_diffrn_orient_matrix_UB_11 0.0029239000
_diffrn_orient_matrix_UB_12 -0.0114731000
_diffrn_orient_matrix_UB_13 -0.0332556000
_diffrn_orient_matrix_UB_21 -0.0251664000
_diffrn_orient_matrix_UB_22 0.0643802000
_diffrn_orient_matrix_UB_23 -0.0075628000
_diffrn_orient_matrix_UB_31 0.0469760000
_diffrn_orient_matrix_UB_32 0.0352758000
_diffrn_orient_matrix_UB_33 0.0029717000
_diffrn_radiation_monochromator graphite
_diffrn_radiation_probe x-ray
_diffrn_radiation_type 'Mo K\a'
_diffrn_radiation_wavelength 0.71073
_diffrn_reflns_av_R_equivalents 0.0713
_diffrn_reflns_av_unetI/netI 0.0668
_diffrn_reflns_Laue_measured_fraction_full 0.977
_diffrn_reflns_Laue_measured_fraction_max 0.977
_diffrn_reflns_limit_h_max 15
_diffrn_reflns_limit_h_min -15
_diffrn_reflns_limit_k_max 11
_diffrn_reflns_limit_k_min -11
_diffrn_reflns_limit_l_max 24
_diffrn_reflns_limit_l_min -24
_diffrn_reflns_number 8198
_diffrn_reflns_point_group_measured_fraction_full 0.977
_diffrn_reflns_point_group_measured_fraction_max 0.977
_diffrn_reflns_theta_full 25.028
_diffrn_reflns_theta_max 25.027
_diffrn_reflns_theta_min 2.627
_diffrn_source 'fine-focus sealed X-ray tube'
_diffrn_source_type 'Enhance (Mo) X-ray Source'
_exptl_absorpt_coefficient_mu 0.083
_exptl_absorpt_correction_T_max 0.99338
_exptl_absorpt_correction_T_min 0.99338
_exptl_absorpt_correction_type sphere
_exptl_absorpt_process_details
;
CrysAlisPro 1.171.43.143a (Rigaku Oxford Diffraction, 2024)
Spherical absorption correction
using equivalent radius and absorption coefficient.
Empirical absorption correction using spherical harmonics,
implemented in SCALE3 ABSPACK scaling algorithm.
;
_exptl_crystal_colour 'clear colourless'
_exptl_crystal_colour_lustre clear
_exptl_crystal_colour_primary colourless
_exptl_crystal_density_diffrn 1.235
_exptl_crystal_description prism
_exptl_crystal_F_000 1056
_exptl_crystal_size_max 0.5
_exptl_crystal_size_mid 0.48
_exptl_crystal_size_min 0.08
_exptl_crystal_size_rad 0.400
_refine_diff_density_max 0.652
_refine_diff_density_min -0.232
_refine_diff_density_rms 0.053
_refine_ls_extinction_method none
_refine_ls_goodness_of_fit_ref 1.101
_refine_ls_hydrogen_treatment constr
_refine_ls_matrix_type full
_refine_ls_number_parameters 139
_refine_ls_number_reflns 2291
_refine_ls_number_restraints 1
_refine_ls_restrained_S_all 1.101
_refine_ls_R_factor_all 0.1272
_refine_ls_R_factor_gt 0.0934
_refine_ls_shift/su_max 0.000
_refine_ls_shift/su_mean 0.000
_refine_ls_structure_factor_coef Fsqd
_refine_ls_weighting_details 'w=1/[\s^2^(Fo^2^)+(0.1219P)^2^+4.1657P] where P=(Fo^2^+2Fc^2^)/3'
_refine_ls_weighting_scheme calc
_refine_ls_wR_factor_gt 0.2657
_refine_ls_wR_factor_ref 0.2942
_reflns_Friedel_coverage 0.000
_reflns_number_gt 1491
_reflns_number_total 2291
_reflns_threshold_expression 'I > 2\s(I)'
_cod_data_source_file d5nj03203b2.cif
_cod_data_source_block 6d
_cod_depositor_comments
;
The following automatic conversions were performed:

data item '_chemical_melting_point' value '445-447' was changed to
'446.0(10)' -- the average value was taken and precision was
estimated.

Automatic conversion script
Id: cif_fix_values 8170 2020-07-09 18:12:32Z antanas 

 Adding full bibliography for 7064114--7064119.cif.
;
_cod_original_cell_volume 2650.1(8)
_cod_database_code 7064115
_shelx_shelxl_version_number 2017/1
_chemical_oxdiff_formula 'C14 H18 N2 O2'
_shelx_space_group_comment
;
The symmetry employed for this shelxl refinement is uniquely defined
by the following loop, which should always be used as a source of
symmetry information in preference to the above space-group names.
They are only intended as comments.
;
_shelx_estimated_absorpt_t_max 0.993
_shelx_estimated_absorpt_t_min 0.959
_olex2_refinement_description
;
1. Fixed Uiso
 At 1.2 times of:
  All C(H) groups
 At 1.5 times of:
  All C(H,H,H) groups, All O(H,H) groups
2. Rigid bond restraints
 C8, C9
 with sigma for 1-2 distances of 0.001 and sigma for 1-3 distances of 0.001
3. Uiso/Uaniso restraints and constraints
Uanis(C4) = Uanis(C1) = Uanis(C2) = Uanis(C3) = Uanis(C5) = Uanis(C6)
4.a Free rotating group:
 O2(H2A,H2B)
4.b Aromatic/amide H refined with riding coordinates:
 C8(H8), C5(H5), C1(H1), C6(H6), C3(H3), C7(H7), C2(H2)
4.c Idealised Me refined as rotating group:
 C12(H12A,H12B,H12C), C14(H14A,H14B,H14C), C13(H13A,H13B,H13C)
;
_olex2_submission_special_instructions 'No special instructions were received'
_oxdiff_exptl_absorpt_empirical_details
;
Empirical correction (ABSPACK) includes:
- Absorption correction using spherical harmonics
- Frame scaling
;
_oxdiff_exptl_absorpt_empirical_full_max 2.492
_oxdiff_exptl_absorpt_empirical_full_min 0.354

loop_
_space_group_symop_operation_xyz
'x, y, z'
'-x, y, -z+1/2'
'x+1/2, y+1/2, z'
'-x+1/2, y+1/2, -z+1/2'
'-x, -y, -z'
'x, -y, z-1/2'
'-x+1/2, -y+1/2, -z'
'x+1/2, -y+1/2, z-1/2'

loop_
_atom_site_label
_atom_site_type_symbol
_atom_site_fract_x
_atom_site_fract_y
_atom_site_fract_z
_atom_site_U_iso_or_equiv
_atom_site_adp_type
_atom_site_occupancy
_atom_site_site_symmetry_order
_atom_site_calc_flag
_atom_site_refinement_flags_posn
_atom_site_refinement_flags_adp
_atom_site_refinement_flags_occupancy
_atom_site_disorder_assembly
_atom_site_disorder_group
O1 O 0.4866(2) 0.1920(3) 0.53848(15) 0.0779(10) Uani 1 1 d . . . . .
N1 N 0.5316(2) 0.3133(3) 0.55541(14) 0.0589(9) Uani 1 1 d . . . . .
N2 N 0.6285(2) 0.4947(3) 0.55933(16) 0.0617(9) Uani 1 1 d . . . . .
O2 O 0.6179(3) -0.0356(4) 0.56521(19) 0.0945(11) Uani 1 1 d G . . . .
H2A H 0.578468 0.034447 0.561517 0.142 Uiso 1 1 d G U . . .
H2B H 0.595469 -0.089261 0.534196 0.142 Uiso 1 1 d G U . . .
C10 C 0.5132(3) 0.3902(4) 0.60788(18) 0.0618(11) Uani 1 1 d . . . . .
C9 C 0.6023(3) 0.3771(4) 0.52504(19) 0.0601(10) Uani 1 1 d . U . . .
C11 C 0.5745(3) 0.5031(4) 0.60982(19) 0.0627(11) Uani 1 1 d . . . . .
C4 C 0.6572(4) 0.1950(5) 0.3707(2) 0.0820(7) Uani 1 1 d . . . . .
C8 C 0.6426(3) 0.3367(5) 0.4673(2) 0.0718(12) Uani 1 1 d . U . . .
H8 H 0.692943 0.393645 0.454657 0.086 Uiso 1 1 calc R U . . .
C5 C 0.7368(4) 0.2589(5) 0.3467(2) 0.0820(7) Uani 1 1 d . . . . .
H5 H 0.771450 0.331377 0.369516 0.098 Uiso 1 1 calc R U . . .
C12 C 0.4378(4) 0.3446(6) 0.6495(2) 0.0949(16) Uani 1 1 d . . . . .
H12A H 0.371690 0.350674 0.625821 0.142 Uiso 1 1 calc R U . . .
H12B H 0.441657 0.404121 0.686825 0.142 Uiso 1 1 calc R U . . .
H12C H 0.451212 0.249598 0.662978 0.142 Uiso 1 1 calc R U . . .
C1 C 0.7146(4) 0.1116(5) 0.2530(2) 0.0820(7) Uani 1 1 d . . . . .
H1 H 0.732989 0.083798 0.213460 0.098 Uiso 1 1 calc R U . . .
C14 C 0.7038(4) 0.5971(5) 0.5437(3) 0.0865(15) Uani 1 1 d . . . . .
H14A H 0.763797 0.548802 0.535634 0.130 Uiso 1 1 calc R U . . .
H14B H 0.719417 0.660281 0.579316 0.130 Uiso 1 1 calc R U . . .
H14C H 0.677341 0.648968 0.505940 0.130 Uiso 1 1 calc R U . . .
C13 C 0.5881(4) 0.6190(5) 0.6579(2) 0.0863(15) Uani 1 1 d . . . . .
H13A H 0.652024 0.608891 0.684096 0.129 Uiso 1 1 calc R U . . .
H13B H 0.535277 0.615349 0.684910 0.129 Uiso 1 1 calc R U . . .
H13C H 0.585811 0.707241 0.635805 0.129 Uiso 1 1 calc R U . . .
C6 C 0.7656(4) 0.2139(5) 0.2875(2) 0.0820(7) Uani 1 1 d . . . . .
H6 H 0.820593 0.255444 0.272030 0.098 Uiso 1 1 calc R U . . .
C3 C 0.6092(4) 0.0900(5) 0.3352(2) 0.0820(7) Uani 1 1 d . . . . .
H3 H 0.556492 0.043952 0.351229 0.098 Uiso 1 1 calc R U . . .
C7 C 0.6170(4) 0.2314(5) 0.4315(2) 0.0799(13) Uani 1 1 d . . . . .
H7 H 0.568718 0.171887 0.444808 0.096 Uiso 1 1 calc R U . . .
C2 C 0.6355(4) 0.0495(5) 0.2771(2) 0.0820(7) Uani 1 1 d . . . . .
H2 H 0.599249 -0.020789 0.253657 0.098 Uiso 1 1 calc R U . . .

loop_
_atom_site_aniso_label
_atom_site_aniso_U_11
_atom_site_aniso_U_22
_atom_site_aniso_U_33
_atom_site_aniso_U_23
_atom_site_aniso_U_13
_atom_site_aniso_U_12
O1 0.087(2) 0.0525(18) 0.094(2) -0.0160(15) 0.0088(16) -0.0118(15)
N1 0.064(2) 0.0457(18) 0.0642(19) -0.0043(14) -0.0015(16) -0.0011(15)
N2 0.061(2) 0.0471(19) 0.074(2) 0.0032(15) -0.0029(17) 0.0012(15)
O2 0.088(3) 0.079(2) 0.112(3) -0.0020(19) -0.005(2) -0.0073(19)
C10 0.066(3) 0.058(2) 0.060(2) -0.0025(18) 0.0028(18) 0.007(2)
C9 0.058(2) 0.053(2) 0.0663(19) 0.0035(17) -0.0035(16) 0.0066(18)
C11 0.067(3) 0.049(2) 0.066(2) -0.0049(17) -0.011(2) 0.0079(19)
C4 0.0805(14) 0.0777(15) 0.0882(14) 0.0002(10) 0.0119(10) 0.0139(10)
C8 0.076(3) 0.065(3) 0.072(2) 0.001(2) 0.0019(19) 0.017(2)
C5 0.0805(14) 0.0777(15) 0.0882(14) 0.0002(10) 0.0119(10) 0.0139(10)
C12 0.114(4) 0.089(4) 0.088(3) -0.006(3) 0.033(3) -0.005(3)
C1 0.0805(14) 0.0777(15) 0.0882(14) 0.0002(10) 0.0119(10) 0.0139(10)
C14 0.079(3) 0.066(3) 0.114(4) 0.009(3) 0.006(3) -0.015(2)
C13 0.104(4) 0.061(3) 0.087(3) -0.017(2) -0.018(3) 0.008(3)
C6 0.0805(14) 0.0777(15) 0.0882(14) 0.0002(10) 0.0119(10) 0.0139(10)
C3 0.0805(14) 0.0777(15) 0.0882(14) 0.0002(10) 0.0119(10) 0.0139(10)
C7 0.071(3) 0.078(3) 0.089(3) 0.007(2) 0.001(2) 0.002(2)
C2 0.0805(14) 0.0777(15) 0.0882(14) 0.0002(10) 0.0119(10) 0.0139(10)

loop_
_atom_type_symbol
_atom_type_description
_atom_type_scat_dispersion_real
_atom_type_scat_dispersion_imag
_atom_type_scat_source
C C 0.0033 0.0016 'International Tables Vol C Tables 4.2.6.8 and 6.1.1.4'
H H 0.0000 0.0000 'International Tables Vol C Tables 4.2.6.8 and 6.1.1.4'
N N 0.0061 0.0033 'International Tables Vol C Tables 4.2.6.8 and 6.1.1.4'
O O 0.0106 0.0060 'International Tables Vol C Tables 4.2.6.8 and 6.1.1.4'

loop_
_geom_angle_atom_site_label_1
_geom_angle_atom_site_label_2
_geom_angle_atom_site_label_3
_geom_angle
_geom_angle_site_symmetry_1
_geom_angle_site_symmetry_3
_geom_angle_publ_flag
O1 N1 C10 123.9(3) . . ?
O1 N1 C9 126.0(3) . . ?
C9 N1 C10 110.1(3) . . ?
C9 N2 C11 109.5(3) . . ?
C9 N2 C14 124.9(4) . . ?
C11 N2 C14 125.6(4) . . ?
H2A O2 H2B 104.4 . . ?
N1 C10 C12 121.3(4) . . ?
C11 C10 N1 106.4(4) . . ?
C11 C10 C12 132.3(4) . . ?
N1 C9 N2 106.0(3) . . ?
N1 C9 C8 129.4(4) . . ?
N2 C9 C8 124.6(4) . . ?
N2 C11 C13 122.5(4) . . ?
C10 C11 N2 108.1(3) . . ?
C10 C11 C13 129.3(4) . . ?
C5 C4 C7 126.1(5) . . ?
C3 C4 C5 117.6(5) . . ?
C3 C4 C7 116.3(5) . . ?
C9 C8 H8 116.5 . . ?
C7 C8 C9 127.1(5) . . ?
C7 C8 H8 116.5 . . ?
C4 C5 H5 120.1 . . ?
C4 C5 C6 119.7(5) . . ?
C6 C5 H5 120.1 . . ?
C10 C12 H12A 109.5 . . ?
C10 C12 H12B 109.5 . . ?
C10 C12 H12C 109.5 . . ?
H12A C12 H12B 109.5 . . ?
H12A C12 H12C 109.5 . . ?
H12B C12 H12C 109.5 . . ?
C6 C1 H1 120.6 . . ?
C6 C1 C2 118.8(5) . . ?
C2 C1 H1 120.6 . . ?
N2 C14 H14A 109.5 . . ?
N2 C14 H14B 109.5 . . ?
N2 C14 H14C 109.5 . . ?
H14A C14 H14B 109.5 . . ?
H14A C14 H14C 109.5 . . ?
H14B C14 H14C 109.5 . . ?
C11 C13 H13A 109.5 . . ?
C11 C13 H13B 109.5 . . ?
C11 C13 H13C 109.5 . . ?
H13A C13 H13B 109.5 . . ?
H13A C13 H13C 109.5 . . ?
H13B C13 H13C 109.5 . . ?
C5 C6 H6 119.5 . . ?
C1 C6 C5 120.9(5) . . ?
C1 C6 H6 119.5 . . ?
C4 C3 H3 118.7 . . ?
C4 C3 C2 122.5(5) . . ?
C2 C3 H3 118.7 . . ?
C4 C7 H7 117.0 . . ?
C8 C7 C4 126.0(5) . . ?
C8 C7 H7 117.0 . . ?
C1 C2 H2 119.8 . . ?
C3 C2 C1 120.4(5) . . ?
C3 C2 H2 119.8 . . ?

loop_
_geom_bond_atom_site_label_1
_geom_bond_atom_site_label_2
_geom_bond_distance
_geom_bond_site_symmetry_2
_geom_bond_publ_flag
O1 N1 1.332(4) . ?
N1 C10 1.367(5) . ?
N1 C9 1.351(5) . ?
N2 C9 1.354(5) . ?
N2 C11 1.355(6) . ?
N2 C14 1.471(5) . ?
O2 H2A 0.8498 . ?
O2 H2B 0.8505 . ?
C10 C11 1.353(6) . ?
C10 C12 1.480(6) . ?
C9 C8 1.436(6) . ?
C11 C13 1.490(5) . ?
C4 C5 1.378(7) . ?
C4 C3 1.358(7) . ?
C4 C7 1.484(7) . ?
C8 H8 0.9300 . ?
C8 C7 1.273(6) . ?
C5 H5 0.9300 . ?
C5 C6 1.408(7) . ?
C12 H12A 0.9600 . ?
C12 H12B 0.9600 . ?
C12 H12C 0.9600 . ?
C1 H1 0.9300 . ?
C1 C6 1.347(7) . ?
C1 C2 1.366(7) . ?
C14 H14A 0.9600 . ?
C14 H14B 0.9600 . ?
C14 H14C 0.9600 . ?
C13 H13A 0.9600 . ?
C13 H13B 0.9600 . ?
C13 H13C 0.9600 . ?
C6 H6 0.9300 . ?
C3 H3 0.9300 . ?
C3 C2 1.362(7) . ?
C7 H7 0.9300 . ?
C2 H2 0.9300 . ?

loop_
_geom_torsion_atom_site_label_1
_geom_torsion_atom_site_label_2
_geom_torsion_atom_site_label_3
_geom_torsion_atom_site_label_4
_geom_torsion
_geom_torsion_site_symmetry_1
_geom_torsion_site_symmetry_2
_geom_torsion_site_symmetry_3
_geom_torsion_site_symmetry_4
_geom_torsion_publ_flag
O1 N1 C10 C11 178.5(3) . . . . ?
O1 N1 C10 C12 -1.9(6) . . . . ?
O1 N1 C9 N2 -178.4(3) . . . . ?
O1 N1 C9 C8 3.3(6) . . . . ?
N1 C10 C11 N2 0.2(4) . . . . ?
N1 C10 C11 C13 -177.9(4) . . . . ?
N1 C9 C8 C7 1.9(7) . . . . ?
N2 C9 C8 C7 -176.1(4) . . . . ?
C10 N1 C9 N2 0.3(4) . . . . ?
C10 N1 C9 C8 -178.0(4) . . . . ?
C9 N1 C10 C11 -0.3(4) . . . . ?
C9 N1 C10 C12 179.3(4) . . . . ?
C9 N2 C11 C10 0.0(4) . . . . ?
C9 N2 C11 C13 178.2(3) . . . . ?
C9 C8 C7 C4 177.5(4) . . . . ?
C11 N2 C9 N1 -0.2(4) . . . . ?
C11 N2 C9 C8 178.3(3) . . . . ?
C4 C5 C6 C1 1.8(7) . . . . ?
C4 C3 C2 C1 2.1(7) . . . . ?
C5 C4 C3 C2 -1.8(7) . . . . ?
C5 C4 C7 C8 8.2(8) . . . . ?
C12 C10 C11 N2 -179.4(5) . . . . ?
C12 C10 C11 C13 2.6(7) . . . . ?
C14 N2 C9 N1 180.0(3) . . . . ?
C14 N2 C9 C8 -1.6(6) . . . . ?
C14 N2 C11 C10 179.8(4) . . . . ?
C14 N2 C11 C13 -2.0(6) . . . . ?
C6 C1 C2 C3 -0.4(7) . . . . ?
C3 C4 C5 C6 -0.2(7) . . . . ?
C3 C4 C7 C8 -170.7(5) . . . . ?
C7 C4 C5 C6 -179.1(4) . . . . ?
C7 C4 C3 C2 177.3(4) . . . . ?
C2 C1 C6 C5 -1.5(7) . . . . ?
